data_7019147
loop_
_publ_author_name
'Nakajima, Hideto'
'Yasuda, Makoto'
'Baba, Akio'

_publ_section_title
;
 Lithium phenolates with a hexagonal-prismatic Li(6)O(6) core isolated via
 a cage-shaped tripodal ligands system: crystal structures and their
 behavior in solution.
;
_journal_issue 22
_journal_name_full 'Dalton transactions (Cambridge, England : 2003)'
_journal_page_first 6602
_journal_page_last 6606
_journal_paper_doi 10.1039/c2dt30266g
_journal_volume 41
_journal_year 2012
_chemical_formula_moiety 'C94 H104 Li6 O10 '
_chemical_formula_sum 'C94 H104 Li6 O10'
_chemical_formula_weight 1435.50
_chemical_name_systematic
;
?
;
_space_group_IT_number 2
_symmetry_cell_setting triclinic
_symmetry_Int_Tables_number 2
_symmetry_space_group_name_Hall '-P 1'
_symmetry_space_group_name_H-M 'P -1'
_atom_sites_solution_hydrogens geom
_atom_sites_solution_primary direct
_atom_sites_solution_secondary difmap
_audit_creation_method SHELXL-97
_cell_angle_alpha 67.099(2)
_cell_angle_beta 64.141(2)
_cell_angle_gamma 64.306(2)
_cell_formula_units_Z 1
_cell_length_a 12.9238(13)
_cell_length_b 13.6966(15)
_cell_length_c 14.6695(15)
_cell_measurement_reflns_used 4998
_cell_measurement_temperature 273(2)
_cell_measurement_theta_max 30.4
_cell_measurement_theta_min 3.1
_cell_volume 2040.6(4)
_computing_structure_refinement 'SHELXL-97 (Sheldrick, 1997)'
_computing_structure_solution 'SHELXS-97 (Sheldrick, 1990)'
_diffrn_ambient_temperature 273(2)
_diffrn_detector_area_resol_mean 10.00
_diffrn_measured_fraction_theta_full 0.998
_diffrn_measured_fraction_theta_max 0.998
_diffrn_measurement_device_type 'Rigaku RAXIS-RAPID'
_diffrn_measurement_method \w
_diffrn_radiation_monochromator graphite
_diffrn_radiation_source 'fine-focus sealed tube'
_diffrn_radiation_type MoK\a
_diffrn_radiation_wavelength 0.71075
_diffrn_reflns_av_R_equivalents 0.0808
_diffrn_reflns_av_sigmaI/netI 0.1071
_diffrn_reflns_limit_h_max 15
_diffrn_reflns_limit_h_min -15
_diffrn_reflns_limit_k_max 16
_diffrn_reflns_limit_k_min -16
_diffrn_reflns_limit_l_max 17
_diffrn_reflns_limit_l_min -17
_diffrn_reflns_number 12270
_diffrn_reflns_theta_full 25.00
_diffrn_reflns_theta_max 25.00
_diffrn_reflns_theta_min 3.13
_exptl_absorpt_coefficient_mu 0.073
_exptl_absorpt_correction_T_max 0.9856
_exptl_absorpt_correction_T_min 0.9785
_exptl_absorpt_correction_type none
_exptl_absorpt_process_details none
_exptl_crystal_colour colorless
_exptl_crystal_density_diffrn 1.168
_exptl_crystal_density_method 'not measured'
_exptl_crystal_description prism
_exptl_crystal_F_000 766
_exptl_crystal_size_max 0.30
_exptl_crystal_size_mid 0.30
_exptl_crystal_size_min 0.20
_refine_diff_density_max 0.288
_refine_diff_density_min -0.244
_refine_diff_density_rms 0.049
_refine_ls_extinction_method none
_refine_ls_goodness_of_fit_ref 1.019
_refine_ls_hydrogen_treatment constr
_refine_ls_matrix_type full
_refine_ls_number_parameters 497
_refine_ls_number_reflns 7181
_refine_ls_number_restraints 0
_refine_ls_restrained_S_all 1.019
_refine_ls_R_factor_all 0.1967
_refine_ls_R_factor_gt 0.0946
_refine_ls_shift/su_max 0.000
_refine_ls_shift/su_mean 0.000
_refine_ls_structure_factor_coef Fsqd
_refine_ls_weighting_details 'calc w=1/[\s^2^(Fo^2^)+(0.1115P)^2^+1.2778P] where P=(Fo^2^+2Fc^2^)/3'
_refine_ls_weighting_scheme calc
_refine_ls_wR_factor_gt 0.2179
_refine_ls_wR_factor_ref 0.2804
_reflns_number_gt 3197
_reflns_number_total 7181
_reflns_threshold_expression >2sigma(I)
_cod_data_source_file c2dt30266g.txt
_cod_data_source_block (1bLi3)2(THF)4
_cod_original_cell_volume 2040.5(4)
_cod_original_formula_sum 'C94 H104 Li6 O10 '
_cod_database_code 7019147

loop_
_symmetry_equiv_pos_as_xyz
'x, y, z'
'-x, -y, -z'

loop_
_atom_site_label
_atom_site_type_symbol
_atom_site_fract_x
_atom_site_fract_y
_atom_site_fract_z
_atom_site_U_iso_or_equiv
_atom_site_adp_type
_atom_site_occupancy
_atom_site_symmetry_multiplicity
_atom_site_calc_flag
_atom_site_refinement_flags
O1 O 0.6872(2) 0.9104(2) 0.0232(2) 0.0570(8) Uani 1 1 d .
O2 O 0.4500(3) 0.8587(3) 0.0419(2) 0.0647(9) Uani 1 1 d .
O3 O 0.3854(3) 1.0532(2) 0.1509(2) 0.0586(8) Uani 1 1 d .
O4 O 0.1698(3) 0.9560(3) 0.2146(3) 0.0878(12) Uani 1 1 d .
O5 O 0.2611(4) 1.3187(3) 0.0326(3) 0.0970(13) Uani 1 1 d .
C1 C 0.7686(4) 0.8540(4) 0.0742(3) 0.0528(11) Uani 1 1 d .
C2 C 0.7439(4) 0.7735(4) 0.1677(3) 0.0605(13) Uani 1 1 d .
H1 H 0.6702 0.7604 0.1933 0.073 Uiso 1 1 calc R
C3 C 0.8241(4) 0.7122(4) 0.2239(3) 0.0603(13) Uani 1 1 d .
C4 C 0.9329(4) 0.7328(4) 0.1860(4) 0.0695(14) Uani 1 1 d .
H2 H 0.9881 0.6932 0.2227 0.083 Uiso 1 1 calc R
C5 C 0.9599(4) 0.8125(5) 0.0933(4) 0.0756(15) Uani 1 1 d .
H3 H 1.0331 0.8262 0.0685 0.091 Uiso 1 1 calc R
C6 C 0.8794(4) 0.8718(4) 0.0373(4) 0.0670(14) Uani 1 1 d .
H4 H 0.8996 0.9239 -0.0254 0.080 Uiso 1 1 calc R
C7 C 0.4282(4) 0.7604(4) 0.0907(3) 0.0610(13) Uani 1 1 d .
C8 C 0.4470(4) 0.7008(4) 0.1860(3) 0.0593(12) Uani 1 1 d .
H5 H 0.4754 0.7300 0.2147 0.071 Uiso 1 1 calc R
C9 C 0.4254(4) 0.5997(4) 0.2404(4) 0.0631(13) Uani 1 1 d .
C10 C 0.3833(5) 0.5574(5) 0.1966(4) 0.0859(17) Uani 1 1 d .
H6 H 0.3679 0.4896 0.2313 0.103 Uiso 1 1 calc R
C11 C 0.3644(6) 0.6151(6) 0.1022(5) 0.105(2) Uani 1 1 d .
H7 H 0.3366 0.5855 0.0734 0.125 Uiso 1 1 calc R
C12 C 0.3855(5) 0.7158(5) 0.0491(4) 0.0847(17) Uani 1 1 d .
H8 H 0.3712 0.7539 -0.0145 0.102 Uiso 1 1 calc R
C13 C 0.3521(4) 1.0505(4) 0.2523(3) 0.0538(12) Uani 1 1 d .
C14 C 0.3748(4) 0.9499(4) 0.3257(3) 0.0589(12) Uani 1 1 d .
H9 H 0.4125 0.8844 0.3030 0.071 Uiso 1 1 calc R
C15 C 0.3450(4) 0.9409(4) 0.4309(3) 0.0642(13) Uani 1 1 d .
C16 C 0.2912(4) 1.0393(5) 0.4629(4) 0.0714(15) Uani 1 1 d .
H10 H 0.2722 1.0369 0.5325 0.086 Uiso 1 1 calc R
C17 C 0.2658(5) 1.1401(5) 0.3927(4) 0.0792(16) Uani 1 1 d .
H11 H 0.2282 1.2053 0.4160 0.095 Uiso 1 1 calc R
C18 C 0.2945(4) 1.1484(4) 0.2870(4) 0.0686(14) Uani 1 1 d .
H12 H 0.2757 1.2177 0.2407 0.082 Uiso 1 1 calc R
C19 C 0.7953(4) 0.6243(4) 0.3262(4) 0.0763(16) Uani 1 1 d .
H13 H 0.8425 0.5504 0.3136 0.092 Uiso 1 1 calc R
H14 H 0.8194 0.6320 0.3765 0.092 Uiso 1 1 calc R
C20 C 0.6621(5) 0.6343(4) 0.3722(3) 0.0662(14) Uani 1 1 d .
C21 C 0.6201(5) 0.5727(4) 0.3466(3) 0.0633(14) Uani 1 1 d .
C22 C 0.4950(5) 0.5912(4) 0.3803(3) 0.0641(14) Uani 1 1 d .
C23 C 0.4125(5) 0.6726(4) 0.4362(3) 0.0631(13) Uani 1 1 d .
C24 C 0.4553(5) 0.7334(4) 0.4607(3) 0.0644(14) Uani 1 1 d .
C25 C 0.5805(5) 0.7131(4) 0.4292(3) 0.0660(14) Uani 1 1 d .
C26 C 0.6271(6) 0.7842(5) 0.4505(4) 0.0960(19) Uani 1 1 d .
H15 H 0.6454 0.7473 0.5148 0.115 Uiso 1 1 calc R
H16 H 0.5662 0.8557 0.4558 0.115 Uiso 1 1 calc R
H17 H 0.6992 0.7946 0.3943 0.115 Uiso 1 1 calc R
C27 C 0.7050(5) 0.4942(5) 0.2774(4) 0.0925(19) Uani 1 1 d .
H18 H 0.7115 0.5338 0.2059 0.111 Uiso 1 1 calc R
H19 H 0.6743 0.4341 0.2963 0.111 Uiso 1 1 calc R
H20 H 0.7836 0.4645 0.2856 0.111 Uiso 1 1 calc R
C28 C 0.4468(5) 0.5349(4) 0.3442(4) 0.0734(15) Uani 1 1 d .
H21 H 0.3711 0.5255 0.3966 0.088 Uiso 1 1 calc R
H22 H 0.5042 0.4611 0.3383 0.088 Uiso 1 1 calc R
C29 C 0.2797(5) 0.6984(5) 0.4627(4) 0.0902(18) Uani 1 1 d .
H23 H 0.2526 0.7568 0.4074 0.108 Uiso 1 1 calc R
H24 H 0.2373 0.7225 0.5266 0.108 Uiso 1 1 calc R
H25 H 0.2636 0.6326 0.4714 0.108 Uiso 1 1 calc R
C30 C 0.3698(5) 0.8297(4) 0.5100(3) 0.0778(16) Uani 1 1 d .
H26 H 0.4040 0.8346 0.5547 0.093 Uiso 1 1 calc R
H27 H 0.2937 0.8151 0.5538 0.093 Uiso 1 1 calc R
C31 C 0.1179(6) 0.8716(6) 0.2415(5) 0.106(2) Uani 1 1 d .
H28 H 0.1765 0.7982 0.2551 0.127 Uiso 1 1 calc R
H29 H 0.0945 0.8785 0.1842 0.127 Uiso 1 1 calc R
C32 C 0.0124(6) 0.8854(7) 0.3340(6) 0.132(3) Uani 1 1 d .
H30 H 0.0249 0.8216 0.3925 0.158 Uiso 1 1 calc R
H31 H -0.0590 0.8933 0.3215 0.158 Uiso 1 1 calc R
C33 C -0.0023(9) 0.9903(10) 0.3559(7) 0.187(5) Uani 1 1 d .
H32 H -0.0835 1.0424 0.3608 0.225 Uiso 1 1 calc R
H33 H 0.0114 0.9726 0.4214 0.225 Uiso 1 1 calc R
C34 C 0.0832(6) 1.0368(7) 0.2732(7) 0.141(3) Uani 1 1 d .
H34 H 0.1239 1.0593 0.2999 0.169 Uiso 1 1 calc R
H35 H 0.0433 1.1025 0.2284 0.169 Uiso 1 1 calc R
C35 C 0.1335(5) 1.3370(6) 0.0686(6) 0.116(2) Uani 1 1 d .
H36 H 0.1145 1.2701 0.1171 0.139 Uiso 1 1 calc R
H37 H 0.1047 1.3581 0.0105 0.139 Uiso 1 1 calc R
C36 C 0.0766(7) 1.4305(8) 0.1222(8) 0.170(4) Uani 1 1 d .
H38 H -0.0004 1.4792 0.1113 0.204 Uiso 1 1 calc R
H39 H 0.0641 1.4018 0.1967 0.204 Uiso 1 1 calc R
C37 C 0.1671(8) 1.4893(8) 0.0709(11) 0.230(7) Uani 1 1 d .
H40 H 0.1453 1.5526 0.0149 0.276 Uiso 1 1 calc R
H41 H 0.1707 1.5168 0.1209 0.276 Uiso 1 1 calc R
C38 C 0.2786(6) 1.4146(6) 0.0310(5) 0.107(2) Uani 1 1 d .
H42 H 0.3296 1.3933 0.0728 0.128 Uiso 1 1 calc R
H43 H 0.3187 1.4496 -0.0401 0.128 Uiso 1 1 calc R
C39 C 0.4019(6) 0.8901(6) 0.7401(4) 0.0843(17) Uani 1 1 d .
H44 H 0.4597 0.9268 0.7023 0.101 Uiso 1 1 calc R
C40 C 0.4355(6) 0.7780(7) 0.7542(5) 0.0939(19) Uani 1 1 d .
H45 H 0.5165 0.7380 0.7267 0.113 Uiso 1 1 calc R
C41 C 0.3516(7) 0.7239(6) 0.8083(5) 0.0907(18) Uani 1 1 d .
H46 H 0.3755 0.6471 0.8172 0.109 Uiso 1 1 calc R
C42 C 0.2353(7) 0.7800(7) 0.8488(5) 0.099(2) Uani 1 1 d .
H47 H 0.1780 0.7428 0.8857 0.119 Uiso 1 1 calc R
C43 C 0.2010(6) 0.8933(7) 0.8356(5) 0.107(2) Uani 1 1 d .
H48 H 0.1199 0.9325 0.8642 0.128 Uiso 1 1 calc R
C44 C 0.2835(6) 0.9492(5) 0.7814(4) 0.0873(17) Uani 1 1 d .
H49 H 0.2598 1.0259 0.7727 0.105 Uiso 1 1 calc R
C45 C 0.0844(6) 0.4639(7) 0.4137(6) 0.107(2) Uani 1 1 d .
H51 H 0.1417 0.4395 0.3545 0.128 Uiso 1 1 calc R
C46 C 0.0820(6) 0.5530(7) 0.4339(7) 0.107(2) Uani 1 1 d .
H50 H 0.1391 0.5891 0.3884 0.128 Uiso 1 1 calc R
C47 C -0.0004(8) 0.5906(6) 0.5178(8) 0.113(2) Uani 1 1 d .
H52 H -0.0012 0.6528 0.5300 0.135 Uiso 1 1 calc R
Li1 Li 0.5550(7) 1.0280(8) 0.0827(6) 0.075(3) Uani 1 1 d .
Li2 Li 0.3205(7) 0.9780(6) 0.1098(5) 0.060(2) Uani 1 1 d .
Li3 Li 0.3742(7) 1.1649(7) 0.0203(6) 0.064(2) Uani 1 1 d .

loop_
_atom_site_aniso_label
_atom_site_aniso_U_11
_atom_site_aniso_U_22
_atom_site_aniso_U_33
_atom_site_aniso_U_23
_atom_site_aniso_U_13
_atom_site_aniso_U_12
O1 0.0556(17) 0.0544(18) 0.0518(17) 0.0029(14) -0.0261(15) -0.0147(14)
O2 0.0635(19) 0.064(2) 0.0444(16) 0.0030(15) -0.0203(15) -0.0130(16)
O3 0.0668(19) 0.0597(19) 0.0412(16) -0.0004(13) -0.0214(14) -0.0197(15)
O4 0.081(3) 0.100(3) 0.083(2) -0.026(2) -0.006(2) -0.046(2)
O5 0.085(3) 0.085(3) 0.117(3) -0.034(2) -0.026(2) -0.023(2)
C1 0.049(3) 0.054(3) 0.049(2) -0.008(2) -0.022(2) -0.010(2)
C2 0.059(3) 0.065(3) 0.055(3) -0.001(2) -0.029(2) -0.019(2)
C3 0.057(3) 0.065(3) 0.058(3) -0.007(2) -0.033(2) -0.012(2)
C4 0.062(3) 0.069(3) 0.077(3) -0.010(3) -0.043(3) -0.007(3)
C5 0.058(3) 0.089(4) 0.079(3) -0.005(3) -0.030(3) -0.029(3)
C6 0.060(3) 0.074(3) 0.058(3) -0.004(2) -0.021(2) -0.023(3)
C7 0.051(3) 0.063(3) 0.046(2) -0.007(2) -0.019(2) -0.002(2)
C8 0.068(3) 0.057(3) 0.049(3) -0.004(2) -0.028(2) -0.016(2)
C9 0.068(3) 0.059(3) 0.059(3) -0.005(2) -0.030(2) -0.016(2)
C10 0.106(4) 0.081(4) 0.086(4) -0.007(3) -0.045(3) -0.041(3)
C11 0.156(6) 0.100(5) 0.099(5) -0.005(4) -0.070(4) -0.065(5)
C12 0.104(4) 0.108(5) 0.061(3) -0.013(3) -0.045(3) -0.038(4)
C13 0.052(3) 0.061(3) 0.044(2) -0.002(2) -0.019(2) -0.021(2)
C14 0.064(3) 0.061(3) 0.048(3) -0.013(2) -0.015(2) -0.021(2)
C15 0.067(3) 0.080(4) 0.042(2) -0.010(2) -0.014(2) -0.027(3)
C16 0.072(3) 0.092(4) 0.050(3) -0.018(3) -0.021(3) -0.025(3)
C17 0.078(4) 0.087(4) 0.073(4) -0.038(3) -0.019(3) -0.015(3)
C18 0.069(3) 0.063(3) 0.070(3) -0.014(3) -0.029(3) -0.013(3)
C19 0.078(4) 0.074(3) 0.063(3) 0.013(3) -0.041(3) -0.019(3)
C20 0.074(3) 0.064(3) 0.046(3) 0.013(2) -0.034(3) -0.018(3)
C21 0.073(3) 0.050(3) 0.047(3) 0.007(2) -0.026(3) -0.012(3)
C22 0.086(4) 0.055(3) 0.042(2) 0.014(2) -0.031(3) -0.026(3)
C23 0.081(4) 0.060(3) 0.042(2) 0.011(2) -0.031(3) -0.027(3)
C24 0.080(4) 0.060(3) 0.034(2) 0.003(2) -0.022(2) -0.015(3)
C25 0.087(4) 0.067(3) 0.042(2) 0.003(2) -0.034(3) -0.025(3)
C26 0.114(5) 0.115(5) 0.072(4) -0.010(3) -0.038(3) -0.051(4)
C27 0.101(4) 0.081(4) 0.081(4) -0.006(3) -0.044(3) -0.014(3)
C28 0.089(4) 0.062(3) 0.063(3) 0.004(2) -0.031(3) -0.030(3)
C29 0.089(4) 0.099(4) 0.071(3) -0.003(3) -0.027(3) -0.033(3)
C30 0.098(4) 0.083(4) 0.040(2) 0.000(2) -0.024(3) -0.030(3)
C31 0.095(5) 0.099(5) 0.111(5) -0.010(4) -0.030(4) -0.038(4)
C32 0.084(5) 0.120(6) 0.128(6) -0.005(5) 0.001(5) -0.036(4)
C33 0.154(8) 0.228(12) 0.142(8) -0.092(8) 0.057(7) -0.096(8)
C34 0.081(5) 0.175(8) 0.175(8) -0.097(7) -0.002(5) -0.041(5)
C35 0.070(4) 0.100(5) 0.171(7) -0.058(5) -0.037(4) -0.003(3)
C36 0.086(5) 0.162(8) 0.216(10) -0.104(8) -0.027(6) 0.028(6)
C37 0.089(6) 0.156(9) 0.416(19) -0.175(11) 0.024(8) -0.028(6)
C38 0.115(5) 0.085(5) 0.111(5) -0.032(4) -0.014(4) -0.039(4)
C39 0.085(4) 0.101(5) 0.069(3) -0.011(3) -0.027(3) -0.038(4)
C40 0.087(4) 0.114(6) 0.068(4) -0.029(4) -0.023(3) -0.017(4)
C41 0.115(5) 0.086(4) 0.075(4) -0.023(3) -0.032(4) -0.031(4)
C42 0.104(5) 0.109(6) 0.092(4) -0.002(4) -0.034(4) -0.057(4)
C43 0.071(4) 0.115(6) 0.105(5) -0.014(4) -0.015(4) -0.030(4)
C44 0.098(5) 0.081(4) 0.078(4) -0.018(3) -0.029(4) -0.024(4)
C45 0.095(5) 0.102(6) 0.110(5) -0.017(5) -0.043(4) -0.019(4)
C46 0.078(5) 0.095(6) 0.132(7) -0.005(5) -0.046(5) -0.023(4)
C47 0.103(5) 0.088(5) 0.141(6) -0.013(5) -0.049(5) -0.030(5)
Li1 0.062(5) 0.082(6) 0.053(4) -0.008(4) -0.018(4) -0.007(4)
Li2 0.061(4) 0.058(5) 0.045(4) 0.001(3) -0.015(3) -0.020(4)
Li3 0.066(5) 0.063(5) 0.058(4) 0.003(4) -0.032(4) -0.019(4)

loop_
_atom_type_symbol
_atom_type_description
_atom_type_scat_dispersion_real
_atom_type_scat_dispersion_imag
_atom_type_scat_source
C C 0.0033 0.0016 'International Tables Vol C Tables 4.2.6.8 and 6.1.1.4'
H H 0.0000 0.0000 'International Tables Vol C Tables 4.2.6.8 and 6.1.1.4'
Li Li -0.0003 0.0001 'International Tables Vol C Tables 4.2.6.8 and 6.1.1.4'
O O 0.0106 0.0060 'International Tables Vol C Tables 4.2.6.8 and 6.1.1.4'

loop_
_geom_angle_atom_site_label_1
_geom_angle_atom_site_label_2
_geom_angle_atom_site_label_3
_geom_angle
_geom_angle_site_symmetry_1
_geom_angle_site_symmetry_3
C1 O1 Li1 113.6(4) . .
C1 O1 Li3 122.1(3) . 2_675
Li1 O1 Li3 109.3(4) . 2_675
C1 O1 Li2 136.5(3) . 2_675
Li1 O1 Li2 83.3(3) . 2_675
Li3 O1 Li2 84.4(3) 2_675 2_675
C7 O2 Li1 139.8(4) . 2_675
C7 O2 Li3 110.7(3) . 2_675
Li1 O2 Li3 83.0(3) 2_675 2_675
C7 O2 Li2 111.0(3) . .
Li1 O2 Li2 83.9(3) 2_675 .
Li3 O2 Li2 128.9(4) 2_675 .
C13 O3 Li1 112.2(4) . .
C13 O3 Li3 138.0(4) . .
Li1 O3 Li3 83.2(3) . .
C13 O3 Li2 119.9(3) . .
Li1 O3 Li2 113.2(4) . .
Li3 O3 Li2 84.6(3) . .
C31 O4 C34 107.4(5) . .
C31 O4 Li2 130.6(5) . .
C34 O4 Li2 121.7(5) . .
C38 O5 C35 108.2(5) . .
C38 O5 Li3 132.4(4) . .
C35 O5 Li3 118.2(4) . .
O1 C1 C6 122.4(4) . .
O1 C1 C2 120.1(4) . .
C6 C1 C2 117.5(4) . .
O1 C1 Li1 39.8(3) . .
C6 C1 Li1 121.9(4) . .
C2 C1 Li1 105.7(3) . .
C3 C2 C1 123.0(4) . .
C3 C2 H1 118.5 . .
C1 C2 H1 118.5 . .
C4 C3 C2 118.2(4) . .
C4 C3 C19 119.6(4) . .
C2 C3 C19 122.2(4) . .
C3 C4 C5 120.0(4) . .
C3 C4 H2 120.0 . .
C5 C4 H2 120.0 . .
C6 C5 C4 121.0(5) . .
C6 C5 H3 119.5 . .
C4 C5 H3 119.5 . .
C5 C6 C1 120.3(4) . .
C5 C6 H4 119.9 . .
C1 C6 H4 119.9 . .
O2 C7 C8 120.1(5) . .
O2 C7 C12 122.1(4) . .
C8 C7 C12 117.9(5) . .
O2 C7 Li3 42.1(2) . 2_675
C8 C7 Li3 102.5(4) . 2_675
C12 C7 Li3 123.5(4) . 2_675
O2 C7 Li2 42.0(2) . .
C8 C7 Li2 103.0(4) . .
C12 C7 Li2 122.2(4) . .
Li3 C7 Li2 80.5(3) 2_675 .
C9 C8 C7 122.8(5) . .
C9 C8 H5 118.6 . .
C7 C8 H5 118.6 . .
C10 C9 C8 117.9(5) . .
C10 C9 C28 119.7(5) . .
C8 C9 C28 122.4(5) . .
C11 C10 C9 120.1(5) . .
C11 C10 H6 119.9 . .
C9 C10 H6 119.9 . .
C10 C11 C12 121.5(6) . .
C10 C11 H7 119.2 . .
C12 C11 H7 119.2 . .
C11 C12 C7 119.8(5) . .
C11 C12 H8 120.1 . .
C7 C12 H8 120.1 . .
O3 C13 C14 120.9(4) . .
O3 C13 C18 121.4(4) . .
C14 C13 C18 117.7(4) . .
O3 C13 Li1 40.5(3) . .
C14 C13 Li1 105.0(3) . .
C18 C13 Li1 121.4(4) . .
C13 C14 C15 124.0(5) . .
C13 C14 H9 118.0 . .
C15 C14 H9 118.0 . .
C16 C15 C14 117.3(5) . .
C16 C15 C30 119.7(4) . .
C14 C15 C30 123.0(5) . .
C17 C16 C15 120.2(5) . .
C17 C16 H10 119.9 . .
C15 C16 H10 119.9 . .
C16 C17 C18 122.1(5) . .
C16 C17 H11 119.0 . .
C18 C17 H11 119.0 . .
C13 C18 C17 118.7(5) . .
C13 C18 H12 120.7 . .
C17 C18 H12 120.7 . .
C20 C19 C3 112.7(4) . .
C20 C19 H13 109.1 . .
C3 C19 H13 109.1 . .
C20 C19 H14 109.1 . .
C3 C19 H14 109.1 . .
H13 C19 H14 107.8 . .
C25 C20 C21 120.2(5) . .
C25 C20 C19 120.0(6) . .
C21 C20 C19 119.4(5) . .
C20 C21 C22 119.1(5) . .
C20 C21 C27 121.4(5) . .
C22 C21 C27 119.2(6) . .
C21 C22 C23 120.5(5) . .
C21 C22 C28 120.0(5) . .
C23 C22 C28 119.0(5) . .
C24 C23 C22 119.8(5) . .
C24 C23 C29 120.4(5) . .
C22 C23 C29 119.7(5) . .
C23 C24 C25 119.7(5) . .
C23 C24 C30 121.3(5) . .
C25 C24 C30 118.7(5) . .
C20 C25 C24 120.7(5) . .
C20 C25 C26 119.4(5) . .
C24 C25 C26 119.7(5) . .
C25 C26 H15 109.5 . .
C25 C26 H16 109.5 . .
H15 C26 H16 109.5 . .
C25 C26 H17 109.5 . .
H15 C26 H17 109.5 . .
H16 C26 H17 109.5 . .
C21 C27 H18 109.5 . .
C21 C27 H19 109.5 . .
H18 C27 H19 109.5 . .
C21 C27 H20 109.5 . .
H18 C27 H20 109.5 . .
H19 C27 H20 109.5 . .
C22 C28 C9 113.2(4) . .
C22 C28 H21 108.9 . .
C9 C28 H21 108.9 . .
C22 C28 H22 108.9 . .
C9 C28 H22 108.9 . .
H21 C28 H22 107.8 . .
C23 C29 H23 109.5 . .
C23 C29 H24 109.5 . .
H23 C29 H24 109.5 . .
C23 C29 H25 109.5 . .
H23 C29 H25 109.5 . .
H24 C29 H25 109.5 . .
C24 C30 C15 113.3(4) . .
C24 C30 H26 108.9 . .
C15 C30 H26 108.9 . .
C24 C30 H27 108.9 . .
C15 C30 H27 108.9 . .
H26 C30 H27 107.7 . .
O4 C31 C32 108.3(6) . .
O4 C31 H28 110.0 . .
C32 C31 H28 110.0 . .
O4 C31 H29 110.0 . .
C32 C31 H29 110.0 . .
H28 C31 H29 108.4 . .
C31 C32 C33 105.4(6) . .
C31 C32 H30 110.7 . .
C33 C32 H30 110.7 . .
C31 C32 H31 110.7 . .
C33 C32 H31 110.7 . .
H30 C32 H31 108.8 . .
C34 C33 C32 106.8(7) . .
C34 C33 H32 110.4 . .
C32 C33 H32 110.4 . .
C34 C33 H33 110.4 . .
C32 C33 H33 110.4 . .
H32 C33 H33 108.6 . .
C33 C34 O4 109.3(8) . .
C33 C34 H34 109.8 . .
O4 C34 H34 109.8 . .
C33 C34 H35 109.8 . .
O4 C34 H35 109.8 . .
H34 C34 H35 108.3 . .
O5 C35 C36 105.0(6) . .
O5 C35 H36 110.7 . .
C36 C35 H36 110.7 . .
O5 C35 H37 110.7 . .
C36 C35 H37 110.7 . .
H36 C35 H37 108.8 . .
C37 C36 C35 102.7(7) . .
C37 C36 H38 111.2 . .
C35 C36 H38 111.2 . .
C37 C36 H39 111.2 . .
C35 C36 H39 111.2 . .
H38 C36 H39 109.1 . .
C38 C37 C36 108.1(7) . .
C38 C37 H40 110.1 . .
C36 C37 H40 110.1 . .
C38 C37 H41 110.1 . .
C36 C37 H41 110.1 . .
H40 C37 H41 108.4 . .
C37 C38 O5 109.2(7) . .
C37 C38 H42 109.8 . .
O5 C38 H42 109.8 . .
C37 C38 H43 109.8 . .
O5 C38 H43 109.8 . .
H42 C38 H43 108.3 . .
C40 C39 C44 120.2(6) . .
C40 C39 H44 119.9 . .
C44 C39 H44 119.9 . .
C41 C40 C39 120.4(6) . .
C41 C40 H45 119.8 . .
C39 C40 H45 119.8 . .
C42 C41 C40 120.5(7) . .
C42 C41 H46 119.8 . .
C40 C41 H46 119.8 . .
C41 C42 C43 119.4(6) . .
C41 C42 H47 120.3 . .
C43 C42 H47 120.3 . .
C44 C43 C42 121.1(6) . .
C44 C43 H48 119.5 . .
C42 C43 H48 119.5 . .
C43 C44 C39 118.5(6) . .
C43 C44 H49 120.7 . .
C39 C44 H49 120.7 . .
C46 C45 C47 119.1(7) . 2_566
C46 C45 H51 120.4 . .
C47 C45 H51 120.4 2_566 .
C47 C46 C45 121.6(7) . .
C47 C46 H50 119.2 . .
C45 C46 H50 119.2 . .
C46 C47 C45 119.2(8) . 2_566
C46 C47 H52 120.4 . .
C45 C47 H52 120.4 2_566 .
O2 Li1 O3 98.9(4) 2_675 .
O2 Li1 O1 98.5(4) 2_675 .
O3 Li1 O1 134.3(6) . .
O2 Li1 Li3 49.9(3) 2_675 .
O3 Li1 Li3 49.2(3) . .
O1 Li1 Li3 128.3(5) . .
O2 Li1 Li2 49.5(3) 2_675 2_675
O3 Li1 Li2 128.6(5) . 2_675
O1 Li1 Li2 49.1(2) . 2_675
Li3 Li1 Li2 87.7(3) . 2_675
O2 Li1 C13 117.6(4) 2_675 .
O3 Li1 C13 27.34(17) . .
O1 Li1 C13 138.5(4) . .
Li3 Li1 C13 71.5(3) . .
Li2 Li1 C13 156.0(4) 2_675 .
O2 Li1 C1 116.4(4) 2_675 .
O3 Li1 C1 138.9(4) . .
O1 Li1 C1 26.57(17) . .
Li3 Li1 C1 154.9(4) . .
Li2 Li1 C1 70.5(3) 2_675 .
C13 Li1 C1 126.1(3) . .
O2 Li1 Li3 94.1(4) 2_675 2_675
O3 Li1 Li3 101.2(4) . 2_675
O1 Li1 Li3 35.6(3) . 2_675
Li3 Li1 Li3 99.1(4) . 2_675
Li2 Li1 Li3 53.4(3) 2_675 2_675
C13 Li1 Li3 116.9(4) . 2_675
C1 Li1 Li3 58.1(2) . 2_675
O2 Li1 Li2 94.5(4) 2_675 .
O3 Li1 Li2 33.9(3) . .
O1 Li1 Li2 102.9(4) . .
Li3 Li1 Li2 52.6(3) . .
Li2 Li1 Li2 100.8(3) 2_675 .
C13 Li1 Li2 57.1(2) . .
C1 Li1 Li2 118.1(4) . .
Li3 Li1 Li2 68.0(3) 2_675 .
O4 Li2 O3 111.7(4) . .
O4 Li2 O1 118.2(4) . 2_675
O3 Li2 O1 95.0(3) . 2_675
O4 Li2 O2 121.9(4) . .
O3 Li2 O2 111.9(4) . .
O1 Li2 O2 94.0(3) 2_675 .
O4 Li2 Li1 139.7(5) . 2_675
O3 Li2 Li1 107.5(4) . 2_675
O1 Li2 Li1 47.6(2) 2_675 2_675
O2 Li2 Li1 46.6(3) . 2_675
O4 Li2 Li3 127.8(4) . .
O3 Li2 Li3 47.7(3) . .
O1 Li2 Li3 47.4(2) 2_675 .
O2 Li2 Li3 109.9(3) . .
Li1 Li2 Li3 74.4(3) 2_675 .
O4 Li2 C7 95.2(3) . .
O3 Li2 C7 125.0(4) . .
O1 Li2 C7 113.6(4) 2_675 .
O2 Li2 C7 27.06(16) . .
Li1 Li2 C7 69.3(3) 2_675 .
Li3 Li2 C7 136.9(3) . .
O4 Li2 Li1 141.1(4) . .
O3 Li2 Li1 32.9(2) . .
O1 Li2 Li1 88.4(3) 2_675 .
O2 Li2 Li1 80.3(3) . .
Li1 Li2 Li1 79.2(3) 2_675 .
Li3 Li2 Li1 50.7(3) . .
C7 Li2 Li1 99.4(3) . .
O1 Li3 O3 95.9(4) 2_675 .
O1 Li3 O2 115.8(4) 2_675 2_675
O3 Li3 O2 94.6(3) . 2_675
O1 Li3 O5 111.9(4) 2_675 .
O3 Li3 O5 116.4(4) . .
O2 Li3 O5 118.7(4) 2_675 .
O1 Li3 Li1 111.0(4) 2_675 .
O3 Li3 Li1 47.6(2) . .
O2 Li3 Li1 47.1(3) 2_675 .
O5 Li3 Li1 135.6(5) . .
O1 Li3 Li2 48.2(3) 2_675 .
O3 Li3 Li2 47.7(3) . .
O2 Li3 Li2 113.4(4) 2_675 .
O5 Li3 Li2 126.8(4) . .
Li1 Li3 Li2 76.7(3) . .
O1 Li3 C7 128.1(4) 2_675 2_675
O3 Li3 C7 114.0(4) . 2_675
O2 Li3 C7 27.22(16) 2_675 2_675
O5 Li3 C7 92.2(3) . 2_675
Li1 Li3 C7 69.8(3) . 2_675
Li2 Li3 C7 140.6(4) . 2_675
O1 Li3 Li1 35.1(2) 2_675 2_675
O3 Li3 Li1 89.0(3) . 2_675
O2 Li3 Li1 82.2(3) 2_675 2_675
O5 Li3 Li1 143.4(4) . 2_675
Li1 Li3 Li1 80.9(4) . 2_675
Li2 Li3 Li1 52.2(3) . 2_675
C7 Li3 Li1 101.3(3) 2_675 2_675

loop_
_geom_bond_atom_site_label_1
_geom_bond_atom_site_label_2
_geom_bond_distance
_geom_bond_site_symmetry_2
O1 C1 1.340(5) .
O1 Li1 1.919(9) .
O1 Li3 1.940(9) 2_675
O1 Li2 1.967(7) 2_675
O2 C7 1.345(6) .
O2 Li1 1.887(8) 2_675
O2 Li3 1.970(8) 2_675
O2 Li2 1.976(8) .
O3 C13 1.346(5) .
O3 Li1 1.903(9) .
O3 Li3 1.950(7) .
O3 Li2 1.950(9) .
O4 C31 1.425(7) .
O4 C34 1.430(8) .
O4 Li2 1.945(8) .
O5 C38 1.417(7) .
O5 C35 1.431(7) .
O5 Li3 2.001(9) .
C1 C6 1.388(6) .
C1 C2 1.395(6) .
C1 Li1 2.746(9) .
C2 C3 1.383(6) .
C2 H1 0.9300 .
C3 C4 1.381(6) .
C3 C19 1.528(6) .
C4 C5 1.387(6) .
C4 H2 0.9300 .
C5 C6 1.383(6) .
C5 H3 0.9300 .
C6 H4 0.9300 .
C7 C8 1.384(6) .
C7 C12 1.387(7) .
C7 Li3 2.750(9) 2_675
C7 Li2 2.759(9) .
C8 C9 1.384(6) .
C8 H5 0.9300 .
C9 C10 1.381(7) .
C9 C28 1.513(6) .
C10 C11 1.371(8) .
C10 H6 0.9300 .
C11 C12 1.373(8) .
C11 H7 0.9300 .
C12 H8 0.9300 .
C13 C14 1.383(6) .
C13 C18 1.395(7) .
C13 Li1 2.714(9) .
C14 C15 1.385(6) .
C14 H9 0.9300 .
C15 C16 1.384(7) .
C15 C30 1.515(6) .
C16 C17 1.368(7) .
C16 H10 0.9300 .
C17 C18 1.397(7) .
C17 H11 0.9300 .
C18 H12 0.9300 .
C19 C20 1.514(7) .
C19 H13 0.9700 .
C19 H14 0.9700 .
C20 C25 1.386(7) .
C20 C21 1.403(7) .
C21 C22 1.404(7) .
C21 C27 1.499(7) .
C22 C23 1.404(7) .
C22 C28 1.511(7) .
C23 C24 1.391(7) .
C23 C29 1.490(7) .
C24 C25 1.403(7) .
C24 C30 1.505(7) .
C25 C26 1.524(8) .
C26 H15 0.9600 .
C26 H16 0.9600 .
C26 H17 0.9600 .
C27 H18 0.9600 .
C27 H19 0.9600 .
C27 H20 0.9600 .
C28 H21 0.9700 .
C28 H22 0.9700 .
C29 H23 0.9600 .
C29 H24 0.9600 .
C29 H25 0.9600 .
C30 H26 0.9700 .
C30 H27 0.9700 .
C31 C32 1.449(8) .
C31 H28 0.9700 .
C31 H29 0.9700 .
C32 C33 1.508(11) .
C32 H30 0.9700 .
C32 H31 0.9700 .
C33 C34 1.392(10) .
C33 H32 0.9700 .
C33 H33 0.9700 .
C34 H34 0.9700 .
C34 H35 0.9700 .
C35 C36 1.504(10) .
C35 H36 0.9700 .
C35 H37 0.9700 .
C36 C37 1.470(12) .
C36 H38 0.9700 .
C36 H39 0.9700 .
C37 C38 1.384(9) .
C37 H40 0.9700 .
C37 H41 0.9700 .
C38 H42 0.9700 .
C38 H43 0.9700 .
C39 C40 1.358(8) .
C39 C44 1.364(8) .
C39 H44 0.9300 .
C40 C41 1.357(9) .
C40 H45 0.9300 .
C41 C42 1.334(8) .
C41 H46 0.9300 .
C42 C43 1.374(9) .
C42 H47 0.9300 .
C43 C44 1.360(8) .
C43 H48 0.9300 .
C44 H49 0.9300 .
C45 C46 1.348(10) .
C45 C47 1.383(9) 2_566
C45 H51 0.9300 .
C46 C47 1.338(10) .
C46 H50 0.9300 .
C47 C45 1.383(9) 2_566
C47 H52 0.9300 .
Li1 O2 1.887(8) 2_675
Li1 Li3 2.558(11) .
Li1 Li2 2.584(11) 2_675
Li1 Li3 3.147(13) 2_675
Li1 Li2 3.217(12) .
Li2 O1 1.967(7) 2_675
Li2 Li1 2.584(11) 2_675
Li2 Li3 2.624(11) .
Li3 O1 1.939(9) 2_675
Li3 O2 1.971(8) 2_675
Li3 C7 2.750(9) 2_675
Li3 Li1 3.147(13) 2_675
